data_4107928
loop_
_publ_author_name
'Felix Freire'
'John D. Fisk'
'Aaron J. Peoples'
'Monika Ivancic'
'Ilia A. Guzei'
'Samuel H. Gellman'

_publ_contact_author_address
;
Department of Chemistry
University of Wisconsin-Madison
1101 University Ave
Madison, WI  53706
USA
;
_publ_contact_author_email iguzei@chem.wisc.edu
_publ_contact_author_fax 608-262-0381
_publ_contact_author_name
;
Guzei, Ilia A. 
;
_publ_contact_author_phone 608-263-4694
_publ_section_title
;
 Diacid Linkers That Promote Parallel \b-Sheet Secondary Structure in
 Water
;
_journal_name_full 'Journal of the American Chemical Society'
_journal_page_first 7839
_journal_page_last 7841
_journal_paper_doi 10.1021/ja802042c
_journal_volume 130
_journal_year 2008
_chemical_absolute_configuration syn
_chemical_formula_moiety 'C25 H45 N5 O5'
_chemical_formula_sum 'C25 H45 N5 O5'
_chemical_formula_weight 495.66
_space_group_IT_number 173
_symmetry_cell_setting hexagonal
_symmetry_Int_Tables_number 173
_symmetry_space_group_name_Hall 'P 6c'
_symmetry_space_group_name_H-M 'P 63'
_atom_sites_solution_hydrogens geom
_atom_sites_solution_primary direct
_atom_sites_solution_secondary difmap
_audit_creation_method
;
manual editing of the CIF file 
created by SHELXTL Ver. 6.10
and processed with modiCIfer-09152005. 
;
_audit_update_record
;
2007-12-04 # Formatted by publCIF
;
_cell_angle_alpha 90.00
_cell_angle_beta 90.00
_cell_angle_gamma 120.00
_cell_formula_units_Z 6
_cell_length_a 21.498(3)
_cell_length_b 21.498(3)
_cell_length_c 10.836(3)
_cell_measurement_reflns_used 444
_cell_measurement_temperature 105(2)
_cell_measurement_theta_max 21.4808
_cell_measurement_theta_min 2.6726
_cell_volume 4337.1(15)
_computing_cell_refinement 'SAINT Ver. 6.22  (Bruker-AXS, 2003)'
_computing_data_collection 'SMART Ver. 5.622 (Bruker-AXS, 2003)'
_computing_data_reduction 'SAINT Ver. 6.22'
_computing_molecular_graphics 'SHELXTL Ver. 6.10'
_computing_publication_material 'SHELXTL Ver. 6.10'
_computing_structure_refinement 'SHELXTL Ver. 6.10'
_computing_structure_solution 'SHELXTL Ver. 6.10 (Bruker-AXS, 2003)'
_diffrn_ambient_temperature 105(2)
_diffrn_measured_fraction_theta_full 0.998
_diffrn_measured_fraction_theta_max 0.998
_diffrn_measurement_device_type 'Bruker CCD-1000 area detector'
_diffrn_measurement_method '0.30\% \w scans'
_diffrn_radiation_monochromator graphite
_diffrn_radiation_source 'fine-focus sealed tube'
_diffrn_radiation_type Mo-K\a
_diffrn_radiation_wavelength 0.71073
_diffrn_reflns_av_R_equivalents 0.1354
_diffrn_reflns_av_sigmaI/netI 0.0474
_diffrn_reflns_limit_h_max 21
_diffrn_reflns_limit_h_min -21
_diffrn_reflns_limit_k_max 21
_diffrn_reflns_limit_k_min -21
_diffrn_reflns_limit_l_max 10
_diffrn_reflns_limit_l_min -10
_diffrn_reflns_number 31816
_diffrn_reflns_theta_full 20.83
_diffrn_reflns_theta_max 20.83
_diffrn_reflns_theta_min 1.89
_diffrn_standards_number 0
_exptl_absorpt_coefficient_mu 0.080
_exptl_absorpt_correction_T_max 0.9929
_exptl_absorpt_correction_T_min 0.9696
_exptl_absorpt_correction_type multi-scan
_exptl_absorpt_process_details
;
SADABS  (Bruker-AXS, 2003)
;
_exptl_crystal_colour colourless
_exptl_crystal_density_diffrn 1.139
_exptl_crystal_description block
_exptl_crystal_F_000 1620
_exptl_crystal_size_max 0.39
_exptl_crystal_size_mid 0.10
_exptl_crystal_size_min 0.09
_refine_diff_density_max 0.589
_refine_diff_density_min -0.609
_refine_diff_density_rms 0.094
_refine_ls_abs_structure_details 'Flack H D (1983), Acta Cryst. A39, 876-881'
_refine_ls_abs_structure_Flack 1(6)
_refine_ls_extinction_coef 0.017(4)
_refine_ls_extinction_expression Fc^*^=kFc[1+0.001xFc^2^\l^3^/sin(2\q)]^-1/4^
_refine_ls_extinction_method SHELXL
_refine_ls_goodness_of_fit_ref 1.035
_refine_ls_hydrogen_treatment constr
_refine_ls_matrix_type full
_refine_ls_number_parameters 298
_refine_ls_number_reflns 1624
_refine_ls_number_restraints 455
_refine_ls_restrained_S_all 0.928
_refine_ls_R_factor_all 0.1299
_refine_ls_R_factor_gt 0.1025
_refine_ls_shift/su_max 0.003
_refine_ls_shift/su_mean 0.000
_refine_ls_structure_factor_coef Fsqd
_refine_ls_weighting_details 'calc w=1/[\s^2^(Fo^2^)+(0.1851P)^2^+13.8893P] where P=(Fo^2^+2Fc^2^)/3'
_refine_ls_weighting_scheme calc
_refine_ls_wR_factor_gt 0.2581
_refine_ls_wR_factor_ref 0.2898
_reflns_number_gt 1279
_reflns_number_total 1624
_reflns_threshold_expression I>2\s(I)
_cod_data_source_file ja802042c-file005.cif
_cod_data_source_block gellman76
_cod_original_cell_volume 4337.2(12)
_cod_original_sg_symbol_Hall 'P 6c        '
_cod_original_sg_symbol_H-M 'P 63 '
_cod_database_code 4107928

loop_
_symmetry_equiv_pos_as_xyz
'x, y, z'
'-y, x-y, z'
'-x+y, -x, z'
'-x, -y, z+1/2'
'y, -x+y, z+1/2'
'x-y, x, z+1/2'

loop_
_atom_site_label
_atom_site_type_symbol
_atom_site_fract_x
_atom_site_fract_y
_atom_site_fract_z
_atom_site_U_iso_or_equiv
_atom_site_adp_type
_atom_site_occupancy
_atom_site_symmetry_multiplicity
_atom_site_calc_flag
_atom_site_refinement_flags
_atom_site_disorder_assembly
_atom_site_disorder_group
O1 O 0.6978(5) 0.7976(5) 0.4945(11) 0.071(3) Uani 1 1 d U . .
O2 O 0.5114(4) 0.5761(5) 0.4581(9) 0.056(2) Uani 1 1 d U . .
O3 O 0.6504(4) 0.5496(3) 0.6118(8) 0.0379(18) Uani 1 1 d U . .
O4 O 0.6664(4) 0.6486(4) 0.8382(8) 0.0404(19) Uani 1 1 d U . .
N1 N 0.7048(5) 0.6989(5) 0.5390(11) 0.054(3) Uani 1 1 d U . .
H1 H 0.6835 0.6558 0.5726 0.064 Uiso 1 1 calc R . .
N2 N 0.5690(4) 0.6284(4) 0.6344(10) 0.043(2) Uani 1 1 d U . .
H2 H 0.5785 0.6218 0.7107 0.051 Uiso 1 1 calc R . .
N3 N 0.5477(5) 0.4988(5) 0.7271(11) 0.050(2) Uani 1 1 d U . .
H3 H 0.5287 0.4846 0.8009 0.060 Uiso 1 1 calc R . .
N4 N 0.7751(5) 0.7028(5) 0.9279(12) 0.068(4) Uani 1 1 d U . .
H4 H 0.8142 0.7011 0.9450 0.081 Uiso 1 1 calc R . .
C1 C 0.5273(12) 0.7743(12) 0.857(2) 0.123(7) Uani 1 1 d U . .
H1A H 0.4866 0.7490 0.9129 0.184 Uiso 1 1 calc R . .
H1B H 0.5260 0.8153 0.8197 0.184 Uiso 1 1 calc R . .
H1C H 0.5723 0.7915 0.9023 0.184 Uiso 1 1 calc R . .
C2 C 0.4652(7) 0.7146(9) 0.6595(17) 0.081(4) Uani 1 1 d U . .
H2A H 0.4657 0.6861 0.5893 0.122 Uiso 1 1 calc R . .
H2B H 0.4757 0.7621 0.6305 0.122 Uiso 1 1 calc R . .
H2C H 0.4177 0.6901 0.6984 0.122 Uiso 1 1 calc R . .
C3 C 0.5228(8) 0.7232(9) 0.7547(15) 0.070(4) Uani 1 1 d U . .
H3A H 0.5068 0.6752 0.7928 0.085 Uiso 1 1 calc R . .
C4 C 0.5947(7) 0.7486(7) 0.6965(13) 0.054(3) Uani 1 1 d U . .
H4A H 0.6285 0.7519 0.7617 0.064 Uiso 1 1 calc R . .
H4B H 0.6124 0.7978 0.6643 0.064 Uiso 1 1 calc R . .
C5 C 0.5973(6) 0.7021(6) 0.5911(12) 0.043(2) Uani 1 1 d U . .
H5A H 0.5642 0.7008 0.5249 0.051 Uiso 1 1 calc R . .
C6 C 0.6705(6) 0.7345(6) 0.5359(13) 0.051(3) Uani 1 1 d U . .
C7 C 0.7754(7) 0.7268(9) 0.4903(18) 0.098(6) Uani 1 1 d U . .
H7A H 0.7965 0.6988 0.5220 0.147 Uiso 1 1 calc R . .
H7B H 0.8052 0.7771 0.5153 0.147 Uiso 1 1 calc R . .
H7C H 0.7730 0.7238 0.4000 0.147 Uiso 1 1 calc R . .
C8 C 0.5292(6) 0.5704(6) 0.5643(12) 0.041(2) Uani 1 1 d U . .
C9 C 0.5017(7) 0.4965(7) 0.6221(14) 0.056(3) Uani 1 1 d U . .
C10 C 0.4290(7) 0.4765(9) 0.6825(15) 0.082(4) Uani 1 1 d U . .
H10A H 0.4077 0.4281 0.7177 0.123 Uiso 1 1 calc R . .
H10B H 0.3967 0.4776 0.6200 0.123 Uiso 1 1 calc R . .
H10C H 0.4367 0.5110 0.7480 0.123 Uiso 1 1 calc R . .
C11 C 0.4944(8) 0.4415(6) 0.5280(15) 0.073(4) Uani 1 1 d U . .
H11A H 0.4753 0.3946 0.5681 0.109 Uiso 1 1 calc R . .
H11B H 0.5417 0.4558 0.4925 0.109 Uiso 1 1 calc R . .
H11C H 0.4616 0.4384 0.4624 0.109 Uiso 1 1 calc R . .
C12 C 0.6196(6) 0.5231(5) 0.7093(12) 0.041(3) Uani 1 1 d U . .
C13 C 0.6587(6) 0.5159(5) 0.8208(12) 0.046(2) Uani 1 1 d U . .
H13 H 0.6268 0.5057 0.8941 0.055 Uiso 1 1 calc R . .
C14 C 0.6688(9) 0.4513(7) 0.8027(15) 0.077(4) Uani 1 1 d U . .
H14A H 0.6850 0.4406 0.8813 0.092 Uiso 1 1 calc R . .
H14B H 0.6222 0.4090 0.7805 0.092 Uiso 1 1 calc R . .
C15 C 0.7215(9) 0.4636(8) 0.7058(17) 0.085(4) Uani 1 1 d U . .
H15A H 0.7037 0.4709 0.6259 0.102 Uiso 1 1 calc R . .
H15B H 0.7268 0.4207 0.6981 0.102 Uiso 1 1 calc R . .
C16 C 0.7961(8) 0.5305(9) 0.7348(16) 0.077(4) Uani 1 1 d U . .
H16A H 0.8163 0.5215 0.8104 0.093 Uiso 1 1 calc R . .
H16B H 0.8296 0.5391 0.6658 0.093 Uiso 1 1 calc R . .
C17 C 0.7881(6) 0.5967(6) 0.7533(13) 0.050(3) Uani 1 1 d U . .
H17A H 0.7749 0.6098 0.6739 0.060 Uiso 1 1 calc R . .
H17B H 0.8347 0.6377 0.7801 0.060 Uiso 1 1 calc R . .
C18 C 0.7303(6) 0.5829(5) 0.8504(11) 0.037(2) Uani 1 1 d U . .
H18 H 0.7474 0.5733 0.9302 0.045 Uiso 1 1 calc R . .
C19 C 0.7213(6) 0.6470(6) 0.8711(12) 0.039(3) Uani 1 1 d U . .
C20 C 0.7724(6) 0.7673(6) 0.9635(8) 0.063(4) Uani 1 1 d DU B .
H20 H 0.7253 0.7603 0.9337 0.076 Uiso 1 1 calc R . .
C21 C 0.7721(7) 0.7730(8) 1.1045(8) 0.087(5) Uiso 1 1 d DU . .
H21A H 0.7671 0.8160 1.1212 0.104 Uiso 0.50 1 calc PR A 1
H21B H 0.8198 0.7917 1.1454 0.104 Uiso 0.50 1 d PR A 2
C22 C 0.7087(11) 0.7108(9) 1.172(2) 0.140(8) Uiso 1 1 d DU B .
H22A H 0.7198 0.6725 1.1878 0.210 Uiso 1 1 calc R . .
H22B H 0.6656 0.6920 1.1198 0.210 Uiso 1 1 calc R . .
H22C H 0.7001 0.7281 1.2498 0.210 Uiso 1 1 calc R . .
C23 C 0.8413(8) 0.7882(14) 1.1696(19) 0.182(14) Uiso 0.70 1 d PDU B 1
H23A H 0.8354 0.7902 1.2589 0.273 Uiso 0.70 1 calc PR B 1
H23B H 0.8809 0.8343 1.1410 0.273 Uiso 0.70 1 calc PR B 1
H23C H 0.8518 0.7499 1.1506 0.273 Uiso 0.70 1 calc PR B 1
C23A C 0.7391(11) 0.8213(9) 1.1135(19) 0.182(14) Uiso 0.30 1 d PDU B 2
H23D H 0.7375 0.8335 1.2001 0.273 Uiso 0.30 1 calc PR B 2
H23E H 0.6902 0.7960 1.0799 0.273 Uiso 0.30 1 calc PR B 2
H23F H 0.7683 0.8654 1.0661 0.273 Uiso 0.30 1 calc PR B 2
C24 C 0.8307(7) 0.8351(7) 0.9018(15) 0.092(5) Uiso 1 1 d DU . .
O5 O 0.8027(12) 0.8674(12) 0.859(2) 0.102(4) Uiso 0.50 1 d PDU B 1
N5 N 0.8913(7) 0.8338(9) 0.913(2) 0.102(4) Uiso 0.50 1 d PDU B 1
H5N1 H 0.8991 0.8057 0.9616 0.122 Uiso 0.50 1 calc PR B 1
C25 C 0.9424(14) 0.8879(4) 0.829(2) 0.102(4) Uiso 0.50 1 d PDU B 1
H25A H 0.9815 0.8783 0.8125 0.153 Uiso 0.50 1 calc PR B 1
H25B H 0.9619 0.9355 0.8672 0.153 Uiso 0.50 1 calc PR B 1
H25C H 0.9182 0.8866 0.7520 0.153 Uiso 0.50 1 calc PR B 1
O5A O 0.8400(14) 0.8951(9) 0.916(3) 0.102(4) Uiso 0.50 1 d PDU B 2
N5A N 0.8785(12) 0.8324(14) 0.829(2) 0.102(4) Uiso 0.50 1 d PDU B 2
H5N2 H 0.8791 0.7917 0.8254 0.122 Uiso 0.50 1 calc PR B 2
C25A C 0.9303(17) 0.8924(16) 0.756(3) 0.102(4) Uiso 0.50 1 d PDU B 2
H25D H 0.9449 0.8742 0.6848 0.153 Uiso 0.50 1 calc PR B 2
H25E H 0.9725 0.9232 0.8060 0.153 Uiso 0.50 1 calc PR B 2
H25F H 0.9085 0.9202 0.7261 0.153 Uiso 0.50 1 calc PR B 2

loop_
_atom_site_aniso_label
_atom_site_aniso_U_11
_atom_site_aniso_U_22
_atom_site_aniso_U_33
_atom_site_aniso_U_23
_atom_site_aniso_U_13
_atom_site_aniso_U_12
O1 0.087(6) 0.056(5) 0.092(7) 0.026(5) 0.021(6) 0.051(5)
O2 0.060(5) 0.064(5) 0.039(5) -0.004(4) -0.014(4) 0.027(4)
O3 0.046(4) 0.030(4) 0.033(4) 0.000(3) -0.003(3) 0.015(3)
O4 0.040(4) 0.044(4) 0.040(5) -0.006(4) -0.009(4) 0.024(3)
N1 0.049(5) 0.046(5) 0.072(7) 0.018(5) 0.010(5) 0.028(5)
N2 0.042(5) 0.045(4) 0.041(5) -0.004(4) -0.018(4) 0.022(4)
N3 0.046(4) 0.044(5) 0.044(6) 0.002(4) -0.005(4) 0.011(5)
N4 0.058(6) 0.057(6) 0.114(10) -0.046(6) -0.051(6) 0.048(5)
C1 0.151(16) 0.168(18) 0.082(12) -0.032(11) 0.013(10) 0.105(15)
C2 0.048(7) 0.102(11) 0.090(10) 0.012(9) 0.008(6) 0.034(8)
C3 0.082(8) 0.091(9) 0.056(8) 0.001(7) 0.005(6) 0.056(8)
C4 0.061(6) 0.060(7) 0.053(7) -0.008(6) -0.012(5) 0.040(6)
C5 0.052(5) 0.048(5) 0.038(6) -0.001(5) -0.015(5) 0.033(5)
C6 0.064(6) 0.046(6) 0.051(7) 0.006(6) 0.008(6) 0.034(5)
C7 0.068(9) 0.100(11) 0.137(16) 0.053(12) 0.044(10) 0.050(9)
C8 0.034(6) 0.048(5) 0.036(6) -0.006(4) -0.008(5) 0.017(5)
C9 0.040(5) 0.052(5) 0.048(7) 0.000(5) -0.016(5) 0.001(5)
C10 0.041(6) 0.098(11) 0.066(9) 0.025(8) -0.006(6) 0.005(7)
C11 0.093(10) 0.034(6) 0.063(8) 0.001(6) -0.024(7) 0.010(7)
C12 0.043(5) 0.023(5) 0.040(6) 0.008(5) -0.005(4) 0.004(5)
C13 0.060(5) 0.028(5) 0.045(6) 0.010(5) -0.008(5) 0.019(4)
C14 0.127(10) 0.043(6) 0.064(9) -0.023(7) -0.052(7) 0.045(7)
C15 0.134(11) 0.084(8) 0.091(11) -0.041(8) -0.053(8) 0.095(8)
C16 0.112(8) 0.117(9) 0.061(9) -0.022(8) -0.020(8) 0.101(7)
C17 0.054(6) 0.070(6) 0.048(7) -0.008(6) -0.007(5) 0.047(5)
C18 0.052(6) 0.036(5) 0.029(6) -0.006(5) -0.010(4) 0.026(4)
C19 0.035(6) 0.040(5) 0.042(7) -0.015(5) -0.012(5) 0.020(5)
C20 0.063(7) 0.061(7) 0.089(10) -0.047(7) -0.042(7) 0.049(6)

loop_
_atom_type_symbol
_atom_type_description
_atom_type_scat_dispersion_real
_atom_type_scat_dispersion_imag
_atom_type_scat_source
C C 0.0033 0.0016 'International Tables Vol C Tables 4.2.6.8 and 6.1.1.4'
H H 0.0000 0.0000 'International Tables Vol C Tables 4.2.6.8 and 6.1.1.4'
N N 0.0061 0.0033 'International Tables Vol C Tables 4.2.6.8 and 6.1.1.4'
O O 0.0106 0.0060 'International Tables Vol C Tables 4.2.6.8 and 6.1.1.4'

loop_
_geom_angle_atom_site_label_1
_geom_angle_atom_site_label_2
_geom_angle_atom_site_label_3
_geom_angle
C6 N1 C7 122.6(11)
C6 N1 H1 118.7
C7 N1 H1 118.7
C8 N2 C5 123.6(10)
C8 N2 H2 118.2
C5 N2 H2 118.2
C12 N3 C9 120.4(10)
C12 N3 H3 119.8
C9 N3 H3 119.8
C19 N4 C20 123.2(9)
C19 N4 H4 118.4
C20 N4 H4 118.4
C3 C1 H1A 109.5
C3 C1 H1B 109.5
H1A C1 H1B 109.5
C3 C1 H1C 109.5
H1A C1 H1C 109.5
H1B C1 H1C 109.5
C3 C2 H2A 109.5
C3 C2 H2B 109.5
H2A C2 H2B 109.5
C3 C2 H2C 109.5
H2A C2 H2C 109.5
H2B C2 H2C 109.5
C4 C3 C1 111.0(14)
C4 C3 C2 112.4(13)
C1 C3 C2 109.1(13)
C4 C3 H3A 108.1
C1 C3 H3A 108.1
C2 C3 H3A 108.1
C3 C4 C5 116.2(11)
C3 C4 H4A 108.2
C5 C4 H4A 108.2
C3 C4 H4B 108.2
C5 C4 H4B 108.2
H4A C4 H4B 107.4
N2 C5 C6 114.0(9)
N2 C5 C4 109.6(10)
C6 C5 C4 111.5(9)
N2 C5 H5A 107.1
C6 C5 H5A 107.1
C4 C5 H5A 107.1
O1 C6 N1 123.1(11)
O1 C6 C5 117.5(10)
N1 C6 C5 119.3(10)
N1 C7 H7A 109.5
N1 C7 H7B 109.5
H7A C7 H7B 109.5
N1 C7 H7C 109.5
H7A C7 H7C 109.5
H7B C7 H7C 109.5
O2 C8 N2 121.2(11)
O2 C8 C9 120.5(10)
N2 C8 C9 118.1(10)
N3 C9 C11 110.4(12)
N3 C9 C8 111.9(9)
C11 C9 C8 111.9(11)
N3 C9 C10 104.3(11)
C11 C9 C10 111.9(11)
C8 C9 C10 106.0(12)
C9 C10 H10A 109.5
C9 C10 H10B 109.5
H10A C10 H10B 109.5
C9 C10 H10C 109.5
H10A C10 H10C 109.5
H10B C10 H10C 109.5
C9 C11 H11A 109.5
C9 C11 H11B 109.5
H11A C11 H11B 109.5
C9 C11 H11C 109.5
H11A C11 H11C 109.5
H11B C11 H11C 109.5
O3 C12 N3 122.7(10)
O3 C12 C13 122.2(10)
N3 C12 C13 115.0(10)
C14 C13 C12 109.1(10)
C14 C13 C18 110.5(10)
C12 C13 C18 114.7(9)
C14 C13 H13 107.4
C12 C13 H13 107.4
C18 C13 H13 107.4
C15 C14 C13 112.2(12)
C15 C14 H14A 109.2
C13 C14 H14A 109.2
C15 C14 H14B 109.2
C13 C14 H14B 109.2
H14A C14 H14B 107.9
C14 C15 C16 111.5(12)
C14 C15 H15A 109.3
C16 C15 H15A 109.3
C14 C15 H15B 109.3
C16 C15 H15B 109.3
H15A C15 H15B 108.0
C17 C16 C15 110.0(10)
C17 C16 H16A 109.7
C15 C16 H16A 109.7
C17 C16 H16B 109.7
C15 C16 H16B 109.7
H16A C16 H16B 108.2
C16 C17 C18 111.4(10)
C16 C17 H17A 109.3
C18 C17 H17A 109.3
C16 C17 H17B 109.3
C18 C17 H17B 109.3
H17A C17 H17B 108.0
C19 C18 C13 111.4(9)
C19 C18 C17 112.8(9)
C13 C18 C17 112.0(9)
C19 C18 H18 106.7
C13 C18 H18 106.7
C17 C18 H18 106.7
O4 C19 N4 120.8(9)
O4 C19 C18 122.7(9)
N4 C19 C18 116.5(9)
N4 C20 C24 112.7(10)
N4 C20 C21 109.9(10)
C24 C20 C21 113.3(11)
N4 C20 H20 106.8
C24 C20 H20 106.8
C21 C20 H20 106.8
C23 C21 C23A 124.0(18)
C23 C21 C20 115.8(13)
C23A C21 C20 98.0(9)
C23 C21 C22 108.3(13)
C23A C21 C22 92.9(7)
C20 C21 C22 116.1(15)
C23 C21 H21A 105.1
C23A C21 H21A 19.5
C20 C21 H21A 105.1
C22 C21 H21A 105.1
C23 C21 H21B 9.7
C23A C21 H21B 115.5
C20 C21 H21B 115.5
C22 C21 H21B 115.3
H21A C21 H21B 96.4
C21 C22 H22A 109.5
C21 C22 H22B 109.5
H22A C22 H22B 109.5
C21 C22 H22C 109.5
H22A C22 H22C 109.5
H22B C22 H22C 109.5
C21 C23 H21B 17.3
C21 C23 H23A 109.5
H21B C23 H23A 108.7
C21 C23 H23B 109.5
H21B C23 H23B 94.3
H23A C23 H23B 109.5
C21 C23 H23C 109.5
H21B C23 H23C 124.0
H23A C23 H23C 109.5
H23B C23 H23C 109.5
C21 C23A H23D 109.5
C21 C23A H23E 109.5
H23D C23A H23E 109.5
C21 C23A H23F 109.5
H23D C23A H23F 109.5
H23E C23A H23F 109.5
O5A C24 O5 46.0(15)
O5A C24 N5A 114.0(19)
O5 C24 N5A 115(2)
O5A C24 N5 111.8(19)
O5 C24 N5 145.3(18)
N5A C24 N5 41.9(14)
O5A C24 C20 125.5(16)
O5 C24 C20 107.8(14)
N5A C24 C20 120.4(16)
N5 C24 C20 106.8(11)
C24 N5 C25 106.6(19)
C24 N5 H5N1 126.7
C25 N5 H5N1 126.7
N5 C25 H25A 109.5
N5 C25 H25B 109.5
H25A C25 H25B 109.5
N5 C25 H25C 109.5
H25A C25 H25C 109.5
H25B C25 H25C 109.5
C24 N5A C25A 124(2)
C24 N5A H5N2 118.1
C25A N5A H5N2 118.1
N5A C25A H25D 109.5
N5A C25A H25E 109.5
H25D C25A H25E 109.5
N5A C25A H25F 109.5
H25D C25A H25F 109.5
H25E C25A H25F 109.5

loop_
_geom_bond_atom_site_label_1
_geom_bond_atom_site_label_2
_geom_bond_distance
_geom_bond_publ_flag
O1 C6 1.260(14) yes
O2 C8 1.239(14) yes
O3 C12 1.226(13) yes
O4 C19 1.251(12) yes
N1 C6 1.302(14) ?
N1 C7 1.426(16) ?
N1 H1 0.8800 ?
N2 C8 1.342(14) ?
N2 C5 1.461(14) ?
N2 H2 0.8800 ?
N3 C12 1.376(15) ?
N3 C9 1.491(17) ?
N3 H3 0.8800 ?
N4 C19 1.330(14) ?
N4 C20 1.467(14) ?
N4 H4 0.8800 ?
C1 C3 1.53(2) ?
C1 H1A 0.9800 ?
C1 H1B 0.9800 ?
C1 H1C 0.9800 ?
C2 C3 1.55(2) ?
C2 H2A 0.9800 ?
C2 H2B 0.9800 ?
C2 H2C 0.9800 ?
C3 C4 1.497(19) ?
C3 H3A 1.0000 ?
C4 C5 1.538(16) ?
C4 H4A 0.9900 ?
C4 H4B 0.9900 ?
C5 C6 1.492(17) ?
C5 H5A 1.0000 ?
C7 H7A 0.9800 ?
C7 H7B 0.9800 ?
C7 H7C 0.9800 ?
C8 C9 1.524(18) ?
C9 C11 1.51(2) ?
C9 C10 1.54(2) ?
C10 H10A 0.9800 ?
C10 H10B 0.9800 ?
C10 H10C 0.9800 ?
C11 H11A 0.9800 ?
C11 H11B 0.9800 ?
C11 H11C 0.9800 ?
C12 C13 1.524(16) ?
C13 C14 1.521(17) ?
C13 C18 1.527(15) ?
C13 H13 1.0000 ?
C14 C15 1.47(2) ?
C14 H14A 0.9900 ?
C14 H14B 0.9900 ?
C15 C16 1.56(2) ?
C15 H15A 0.9900 ?
C15 H15B 0.9900 ?
C16 C17 1.530(17) ?
C16 H16A 0.9900 ?
C16 H16B 0.9900 ?
C17 C18 1.538(16) ?
C17 H17A 0.9900 ?
C17 H17B 0.9900 ?
C18 C19 1.501(14) ?
C18 H18 1.0000 ?
C20 C24 1.522(5) ?
C20 C21 1.532(5) ?
C20 H20 1.0000 ?
C21 C23 1.526(5) ?
C21 C23A 1.527(5) ?
C21 C22 1.533(5) ?
C21 H21A 1.0000 ?
C21 H21B 1.0000 ?
C22 H22A 0.9800 ?
C22 H22B 0.9800 ?
C22 H22C 0.9800 ?
C23 H21B 0.5660 ?
C23 H23A 0.9800 ?
C23 H23B 0.9800 ?
C23 H23C 0.9800 ?
C23A H23D 0.9800 ?
C23A H23E 0.9800 ?
C23A H23F 0.9800 ?
C24 O5A 1.212(5) yes
C24 O5 1.214(5) yes
C24 N5A 1.318(5) ?
C24 N5 1.322(5) ?
N5 C25 1.449(5) ?
N5 H5N1 0.8800 ?
C25 H25A 0.9800 ?
C25 H25B 0.9800 ?
C25 H25C 0.9800 ?
N5A C25A 1.451(5) ?
N5A H5N2 0.8800 ?
C25A H25D 0.9800 ?
C25A H25E 0.9800 ?
C25A H25F 0.9800 ?

loop_
_geom_hbond_atom_site_label_D
_geom_hbond_atom_site_label_H
_geom_hbond_atom_site_label_A
_geom_hbond_distance_DH
_geom_hbond_distance_HA
_geom_hbond_distance_DA
_geom_hbond_angle_DHA
_geom_hbond_site_symmetry_A
N1 H1 O3 0.88 2.07 2.921(11) 163.1 .
N2 H2 O4 0.88 2.17 2.923(12) 142.8 .
N3 H3 O2 0.88 2.05 2.903(13) 161.5 4_665
N4 H4 O1 0.88 1.96 2.838(12) 176.2 6_655
N5 H5N1 O1 0.88 2.36 3.151(19) 150.1 6_655

loop_
_geom_torsion_atom_site_label_1
_geom_torsion_atom_site_label_2
_geom_torsion_atom_site_label_3
_geom_torsion_atom_site_label_4
_geom_torsion
C1 C3 C4 C5 -179.3(13)
C2 C3 C4 C5 -56.8(16)
C8 N2 C5 C6 -91.2(12)
C8 N2 C5 C4 143.1(10)
C3 C4 C5 N2 -55.9(14)
C3 C4 C5 C6 176.9(11)
C7 N1 C6 O1 -3(2)
C7 N1 C6 C5 -178.8(13)
N2 C5 C6 O1 178.8(11)
C4 C5 C6 O1 -56.5(15)
N2 C5 C6 N1 -5.2(16)
C4 C5 C6 N1 119.5(12)
C5 N2 C8 O2 -3.1(16)
C5 N2 C8 C9 -178.7(11)
C12 N3 C9 C11 66.9(13)
C12 N3 C9 C8 -58.5(15)
C12 N3 C9 C10 -172.7(10)
O2 C8 C9 N3 159.5(11)
N2 C8 C9 N3 -24.9(16)
O2 C8 C9 C11 35.0(17)
N2 C8 C9 C11 -149.4(11)
O2 C8 C9 C10 -87.3(14)
N2 C8 C9 C10 88.3(13)
C9 N3 C12 O3 6.8(15)
C9 N3 C12 C13 -174.3(10)
O3 C12 C13 C14 -79.0(13)
N3 C12 C13 C14 102.1(12)
O3 C12 C13 C18 45.6(14)
N3 C12 C13 C18 -133.2(10)
C12 C13 C14 C15 70.3(14)
C18 C13 C14 C15 -56.8(14)
C13 C14 C15 C16 58.1(15)
C14 C15 C16 C17 -56.2(17)
C15 C16 C17 C18 53.2(16)
C14 C13 C18 C19 -178.9(11)
C12 C13 C18 C19 57.2(13)
C14 C13 C18 C17 53.8(13)
C12 C13 C18 C17 -70.2(12)
C16 C17 C18 C19 179.8(10)
C16 C17 C18 C13 -53.6(13)
C20 N4 C19 O4 4.4(19)
C20 N4 C19 C18 -175.2(11)
C13 C18 C19 O4 -16.4(15)
C17 C18 C19 O4 110.5(12)
C13 C18 C19 N4 163.1(11)
C17 C18 C19 N4 -69.9(14)
C19 N4 C20 C24 -119.3(14)
C19 N4 C20 C21 113.2(14)
N4 C20 C21 C23 67.9(18)
C24 C20 C21 C23 -59.3(17)
N4 C20 C21 C23A -158.1(11)
C24 C20 C21 C23A 74.8(13)
N4 C20 C21 C22 -60.9(13)
C24 C20 C21 C22 172.0(12)
N4 C20 C24 O5A -180(2)
C21 C20 C24 O5A -54(3)
N4 C20 C24 O5 131.9(18)
C21 C20 C24 O5 -102(2)
N4 C20 C24 N5A -3(2)
C21 C20 C24 N5A 123(2)
N4 C20 C24 N5 -46.1(18)
C21 C20 C24 N5 79.5(17)
O5A C24 N5 C25 -53(2)
O5 C24 N5 C25 -11(5)
N5A C24 N5 C25 49.1(18)
C20 C24 N5 C25 166.2(14)
O5A C24 N5A C25A -10(4)
O5 C24 N5A C25A 41(4)
N5 C24 N5A C25A -107(3)
C20 C24 N5A C25A 172(3)
